data_4077981
loop_
_publ_author_name
'Farrugia, Louis J.'
'Evans, Cameron'
'Senn, Hans Martin'
'H\"anninen, Mikko M.'
'Sillanp\"a\"a, Reijo'

_publ_section_title
;
 QTAIM View of Metal--Metal Bonding in Di- and Trinuclear Disulfido
 Carbonyl Clusters
;
_journal_issue 7
_journal_name_full Organometallics
_journal_page_first 2559
_journal_paper_doi 10.1021/om2011744
_journal_volume 31
_journal_year 2012
_chemical_compound_source 'synthesis as described'
_chemical_formula_moiety 'C6 Fe2 O6 S2'
_chemical_formula_sum 'C6 Fe2 O6 S2'
_chemical_formula_weight 343.88
_chemical_name_systematic
;
 ?
;
_space_group_IT_number 2
_symmetry_cell_setting triclinic
_symmetry_Int_Tables_number 2
_symmetry_space_group_name_Hall '-P 1'
_symmetry_space_group_name_H-M 'P -1'
_atom_sites_solution_primary direct
_atom_sites_solution_secondary difmap
_audit_conform_dict_location ftp://ftp.iucr.org/pub/cif_core.dic
_audit_conform_dict_name cif_core.dic
_audit_conform_dict_version 2.2
_audit_creation_date 2003-06-27T18:11:15-00:00
_audit_creation_method 'WinGX routine CIF_UPDATE'
_cell_angle_alpha 83.868(2)
_cell_angle_beta 75.662(2)
_cell_angle_gamma 78.727(2)
_cell_formula_units_Z 2
_cell_length_a 6.5377(3)
_cell_length_b 7.7434(3)
_cell_length_c 11.4131(5)
_cell_measurement_reflns_used 3103
_cell_measurement_temperature 180(2)
_cell_measurement_theta_max 29.987
_cell_measurement_theta_min 1
_cell_measurement_wavelength 0.71073
_cell_volume 547.94(4)
_computing_cell_refinement 'HKL Scalepack (Otwinowski & Minor 1997)'
_computing_data_collection 'Collect (Nonius BV, 1997-2000)'
_computing_data_reduction 'HKL Denzo and Scalepack (Otwinowski & Minor 1997)'
_computing_molecular_graphics 'Ortep-3 for Windows (Farrugia, 1997)'
_computing_publication_material 'WinGX publication routines (Farrugia, 1999)'
_computing_structure_refinement 'SHELXL-97 (Sheldrick, 1997)'
_computing_structure_solution 'SHELXS-97 (Sheldrick, 1997)'
_diffrn_ambient_temperature 180(2)
_diffrn_detector 'CCD plate'
_diffrn_measured_fraction_theta_full 0.993
_diffrn_measured_fraction_theta_max 0.993
_diffrn_measurement_device '95mm CCD camera on \k-goniostat'
_diffrn_measurement_device_type KappaCCD
_diffrn_measurement_method 'CCD rotation images, thick slices'
_diffrn_orient_matrix_type 'by Nonius Collect from scalepack cell'
_diffrn_orient_matrix_UB_11 -0.153339
_diffrn_orient_matrix_UB_12 0.70336E-2
_diffrn_orient_matrix_UB_13 0.447818E-1
_diffrn_orient_matrix_UB_21 -0.463544E-1
_diffrn_orient_matrix_UB_22 0.365255E-1
_diffrn_orient_matrix_UB_23 -0.775001E-1
_diffrn_orient_matrix_UB_31 0.74328E-2
_diffrn_orient_matrix_UB_32 -0.12658
_diffrn_orient_matrix_UB_33 -0.140684E-1
_diffrn_radiation_monochromator graphite
_diffrn_radiation_probe x-ray
_diffrn_radiation_type MoK\a
_diffrn_radiation_wavelength 0.71073
_diffrn_reflns_av_R_equivalents 0.0279
_diffrn_reflns_av_unetI/netI 0.0223
_diffrn_reflns_limit_h_max 9
_diffrn_reflns_limit_h_min -9
_diffrn_reflns_limit_k_max 10
_diffrn_reflns_limit_k_min -10
_diffrn_reflns_limit_l_max 16
_diffrn_reflns_limit_l_min -15
_diffrn_reflns_number 12837
_diffrn_reflns_reduction_process
;
 Scaled and merged with SORTAV
 R.H. Blessing, (1987) Cryst. Rev. 1, 3-58
 R.H. Blessing, (1989) J. Appl. Cryst. 22, 396-397
;
_diffrn_reflns_theta_full 30.08
_diffrn_reflns_theta_max 30.08
_diffrn_reflns_theta_min 1.85
_diffrn_source 'Enraf Nonius FR590'
_exptl_absorpt_coefficient_mu 3.032
_exptl_absorpt_correction_T_max 0.587
_exptl_absorpt_correction_T_min 0.424
_exptl_absorpt_correction_type multi-scan
_exptl_absorpt_process_details
;
 R.H. Blessing, Acta Cryst. (1995), A51, 33-38
;
_exptl_crystal_colour orange
_exptl_crystal_density_diffrn 2.084
_exptl_crystal_density_method 'not measured'
_exptl_crystal_description prism
_exptl_crystal_F_000 336
_exptl_crystal_size_max 0.31
_exptl_crystal_size_mid 0.22
_exptl_crystal_size_min 0.15
_refine_diff_density_max 0.287
_refine_diff_density_min -0.301
_refine_diff_density_rms 0.054
_refine_ls_extinction_coef 0.0039(10)
_refine_ls_extinction_expression Fc^*^=kFc[1+0.001xFc^2^\l^3^/sin(2\q)]^-1/4^
_refine_ls_extinction_method SHELXL
_refine_ls_goodness_of_fit_ref 0.929
_refine_ls_matrix_type full
_refine_ls_number_parameters 146
_refine_ls_number_reflns 3202
_refine_ls_number_restraints 0
_refine_ls_restrained_S_all 0.929
_refine_ls_R_factor_all 0.0209
_refine_ls_R_factor_gt 0.0178
_refine_ls_shift/su_max 0.001
_refine_ls_shift/su_mean 0.004
_refine_ls_structure_factor_coef Fsqd
_refine_ls_weighting_details 'calc w=1/[\s^2^(Fo^2^)+(0.0280P)^2^+0.1108P] where P=(Fo^2^+2Fc^2^)/3'
_refine_ls_weighting_scheme calc
_refine_ls_wR_factor_gt 0.0462
_refine_ls_wR_factor_ref 0.0476
_reflns_number_gt 2907
_reflns_number_total 3202
_reflns_threshold_expression >2sigma(I)
_cod_data_source_file om2011744_si_002.cif
_cod_data_source_block comp1
_cod_database_code 4077981

loop_
_symmetry_equiv_pos_as_xyz
'x, y, z'
'-x, -y, -z'

loop_
_atom_site_label
_atom_site_type_symbol
_atom_site_fract_x
_atom_site_fract_y
_atom_site_fract_z
_atom_site_U_iso_or_equiv
_atom_site_adp_type
_atom_site_occupancy
_atom_site_symmetry_multiplicity
_atom_site_calc_flag
Fe1 Fe 0.79203(2) 0.68452(2) 0.762915(14) 0.02385(5) Uani 1 1 d
Fe2 Fe 0.63916(3) 1.00840(2) 0.720218(14) 0.02319(5) Uani 1 1 d
S1 S 0.73883(6) 0.80305(5) 0.58265(3) 0.03457(8) Uani 1 1 d
S2 S 0.97352(5) 0.87741(4) 0.64258(3) 0.02936(7) Uani 1 1 d
O22 O 0.18922(15) 0.97675(14) 0.82147(10) 0.0402(2) Uani 1 1 d
O23 O 0.68376(17) 1.15741(15) 0.93572(9) 0.0418(2) Uani 1 1 d
O13 O 0.88232(18) 0.71997(15) 0.99780(9) 0.0420(2) Uani 1 1 d
O21 O 0.5894(2) 1.34697(15) 0.57631(12) 0.0544(3) Uani 1 1 d
C23 C 0.66790(18) 1.09840(16) 0.85234(11) 0.0278(2) Uani 1 1 d
C11 C 0.9673(2) 0.47533(18) 0.72757(13) 0.0350(3) Uani 1 1 d
C22 C 0.36300(19) 0.99153(16) 0.78163(11) 0.0294(2) Uani 1 1 d
C13 C 0.84777(19) 0.70568(16) 0.90694(11) 0.0290(2) Uani 1 1 d
C12 C 0.5478(2) 0.60163(17) 0.82516(13) 0.0333(3) Uani 1 1 d
O12 O 0.39196(18) 0.54937(15) 0.86195(12) 0.0513(3) Uani 1 1 d
O11 O 1.0759(2) 0.34406(15) 0.70539(12) 0.0547(3) Uani 1 1 d
C21 C 0.6081(2) 1.21519(18) 0.63014(12) 0.0347(3) Uani 1 1 d

loop_
_atom_site_aniso_label
_atom_site_aniso_U_11
_atom_site_aniso_U_22
_atom_site_aniso_U_33
_atom_site_aniso_U_23
_atom_site_aniso_U_13
_atom_site_aniso_U_12
Fe1 0.02531(8) 0.02105(9) 0.02348(9) -0.00119(6) -0.00257(6) -0.00404(6)
Fe2 0.02523(8) 0.02263(9) 0.02255(8) 0.00124(6) -0.00793(6) -0.00461(6)
S1 0.04575(18) 0.03719(18) 0.02335(14) -0.00513(12) -0.01034(12) -0.00875(14)
S2 0.02818(13) 0.03278(16) 0.02400(13) 0.00148(11) 0.00030(10) -0.00778(11)
O22 0.0277(4) 0.0437(6) 0.0513(6) -0.0005(5) -0.0121(4) -0.0085(4)
O23 0.0468(6) 0.0451(6) 0.0364(5) -0.0130(4) -0.0140(4) -0.0034(5)
O13 0.0554(6) 0.0434(6) 0.0310(5) 0.0029(4) -0.0142(4) -0.0155(5)
O21 0.0697(8) 0.0366(6) 0.0554(7) 0.0172(5) -0.0226(6) -0.0064(5)
C23 0.0262(5) 0.0262(6) 0.0299(6) -0.0009(4) -0.0062(4) -0.0026(4)
C11 0.0370(6) 0.0304(6) 0.0344(6) -0.0043(5) -0.0035(5) -0.0030(5)
C22 0.0309(6) 0.0260(6) 0.0332(6) -0.0005(5) -0.0131(5) -0.0032(4)
C13 0.0308(5) 0.0240(5) 0.0294(6) 0.0021(4) -0.0023(4) -0.0060(4)
C12 0.0343(6) 0.0247(6) 0.0392(7) -0.0010(5) -0.0056(5) -0.0055(5)
O12 0.0381(5) 0.0419(6) 0.0720(8) 0.0019(6) -0.0024(5) -0.0185(5)
O11 0.0595(7) 0.0354(6) 0.0578(7) -0.0097(5) -0.0056(6) 0.0122(5)
C21 0.0392(6) 0.0328(7) 0.0331(6) 0.0045(5) -0.0127(5) -0.0068(5)

loop_
_atom_type_symbol
_atom_type_description
_atom_type_scat_dispersion_real
_atom_type_scat_dispersion_imag
_atom_type_scat_source
C C 0.0033 0.0016 'International Tables Vol C Tables 4.2.6.8 and 6.1.1.4'
Fe Fe 0.3463 0.8444 'International Tables Vol C Tables 4.2.6.8 and 6.1.1.4'
O O 0.0106 0.006 'International Tables Vol C Tables 4.2.6.8 and 6.1.1.4'
S S 0.1246 0.1234 'International Tables Vol C Tables 4.2.6.8 and 6.1.1.4'

loop_
_geom_angle_atom_site_label_1
_geom_angle_atom_site_label_2
_geom_angle_atom_site_label_3
_geom_angle
C12 Fe1 C13 95.38(6)
C12 Fe1 C11 97.95(6)
C13 Fe1 C11 97.95(6)
C12 Fe1 S2 150.75(5)
C13 Fe1 S2 102.06(4)
C11 Fe1 S2 102.61(5)
C12 Fe1 S1 101.13(5)
C13 Fe1 S1 150.37(4)
C11 Fe1 S1 103.85(5)
S2 Fe1 S1 53.879(13)
C12 Fe1 Fe2 99.78(4)
C13 Fe1 Fe2 97.83(4)
C11 Fe1 Fe2 154.97(5)
S2 Fe1 Fe2 54.965(10)
S1 Fe1 Fe2 55.359(10)
C23 Fe2 C22 94.19(6)
C23 Fe2 C21 96.79(6)
C22 Fe2 C21 99.99(6)
C23 Fe2 S2 101.95(4)
C22 Fe2 S2 148.98(4)
C21 Fe2 S2 104.13(5)
C23 Fe2 S1 151.21(4)
C22 Fe2 S1 101.56(4)
C21 Fe2 S1 103.91(5)
S2 Fe2 S1 53.869(13)
C23 Fe2 Fe1 99.47(4)
C22 Fe2 Fe1 96.45(4)
C21 Fe2 Fe1 155.90(5)
S2 Fe2 Fe1 55.083(10)
S1 Fe2 Fe1 55.214(10)
S2 S1 Fe1 62.779(13)
S2 S1 Fe2 62.605(13)
Fe1 S1 Fe2 69.427(11)
S1 S2 Fe2 63.526(14)
S1 S2 Fe1 63.342(14)
Fe2 S2 Fe1 69.952(11)
O23 C23 Fe2 178.98(12)
O11 C11 Fe1 179.60(14)
O22 C22 Fe2 178.37(12)
O13 C13 Fe1 179.62(13)
O12 C12 Fe1 178.37(14)
O21 C21 Fe2 178.09(13)

loop_
_geom_bond_atom_site_label_1
_geom_bond_atom_site_label_2
_geom_bond_distance
Fe1 C12 1.7910(13)
Fe1 C13 1.7997(13)
Fe1 C11 1.8123(14)
Fe1 S2 2.2299(3)
Fe1 S1 2.2410(4)
Fe1 Fe2 2.5547(3)
Fe2 C23 1.7919(12)
Fe2 C22 1.7928(13)
Fe2 C21 1.8129(14)
Fe2 S2 2.2267(3)
Fe2 S1 2.2450(4)
S1 S2 2.0256(5)
O22 C22 1.1377(16)
O23 C23 1.1337(16)
O13 C13 1.1353(16)
O21 C21 1.1350(17)
C11 O11 1.1338(17)
C12 O12 1.1362(17)
